data_7151031
loop_
_publ_author_name
'Shibata, Takanori'
'Otomo, Mayumi'
'Tahara, Yu-ki'
'Endo, Kohei'

_publ_section_title
;
 Highly diastereo- and enantioselective construction of both central
 and axial chiralities by Rh-catalyzed [2 + 2 + 2] cycloaddition
;
_journal_issue 23
_journal_name_full 'Organic &amp; Biomolecular Chemistry'
_journal_page_first 4296
_journal_page_last 4298
_journal_paper_doi 10.1039/b814014f
_journal_volume 6
_journal_year 2008
_chemical_absolute_configuration 'CHOOSE rm ad rmad syn or unk'
_chemical_formula_moiety 'C37 H41 N O6 S '
_chemical_formula_sum 'C37 H41 N O6 S'
_chemical_formula_weight 627.79
_space_group_IT_number 4
_symmetry_cell_setting monoclinic
_symmetry_Int_Tables_number 4
_symmetry_space_group_name_Hall 'P 2yb'
_symmetry_space_group_name_H-M 'P 1 21 1'
_audit_creation_date 2008-07-17
_audit_creation_method 'by CrystalStructure 3.8'
_cell_angle_alpha 90.0000
_cell_angle_beta 97.4949(15)
_cell_angle_gamma 90.0000
_cell_formula_units_Z 2
_cell_length_a 11.0147(3)
_cell_length_b 10.9320(3)
_cell_length_c 14.7938(4)
_cell_measurement_reflns_used 15273
_cell_measurement_temperature 296.1
_cell_measurement_theta_max 68.2
_cell_measurement_theta_min 3.0
_cell_volume 1766.14(8)
_computing_cell_refinement PROCESS-AUTO
_computing_data_collection PROCESS-AUTO
_computing_data_reduction CrystalStructure
_computing_publication_material 'CrystalStructure 3.8'
_computing_structure_refinement CRYSTALS
_computing_structure_solution SIR92
_diffrn_detector_area_resol_mean 10.00
_diffrn_measured_fraction_theta_full 0.999
_diffrn_measured_fraction_theta_max 0.999
_diffrn_measurement_device_type 'Rigaku RAXIS-RAPID'
_diffrn_measurement_method \w
_diffrn_radiation_type 'Cu K\a'
_diffrn_radiation_wavelength 1.54187
_diffrn_reflns_av_R_equivalents 0.048
_diffrn_reflns_limit_h_max 12
_diffrn_reflns_limit_h_min -13
_diffrn_reflns_limit_k_max 13
_diffrn_reflns_limit_k_min -13
_diffrn_reflns_limit_l_max 17
_diffrn_reflns_limit_l_min -17
_diffrn_reflns_number 19781
_diffrn_reflns_theta_full 68.24
_diffrn_reflns_theta_max 68.24
_exptl_absorpt_coefficient_mu 1.169
_exptl_absorpt_correction_T_max 0.890
_exptl_absorpt_correction_T_min 0.684
_exptl_absorpt_correction_type multi-scan
_exptl_absorpt_process_details
;
Higashi, T. (1995). Program for Absorption Correction.
Rigaku Corporation, Tokyo, Japan.
;
_exptl_crystal_colour colorless
_exptl_crystal_density_diffrn 1.180
_exptl_crystal_density_method 'not measured'
_exptl_crystal_description block
_exptl_crystal_F_000 668.00
_exptl_crystal_size_max 0.10
_exptl_crystal_size_mid 0.10
_exptl_crystal_size_min 0.10
_refine_diff_density_max 0.31
_refine_diff_density_min -0.37
_refine_ls_abs_structure_details 'Flack, H. D. (1983), Acta Cryst. A39, 876-881. 2719 Friedel Pairs'
_refine_ls_abs_structure_Flack 0.035(17)
_refine_ls_extinction_method none
_refine_ls_goodness_of_fit_ref 1.017
_refine_ls_hydrogen_treatment refall
_refine_ls_number_parameters 448
_refine_ls_number_reflns 4843
_refine_ls_R_factor_gt 0.0432
_refine_ls_shift/su_max 0.0000
_refine_ls_structure_factor_coef Fsqd
_refine_ls_weighting_details 'w = 1/[0.0002Fo^2^ + 1.0000\s(Fo^2^)]/(4Fo^2^)'
_refine_ls_weighting_scheme calc
_refine_ls_wR_factor_ref 0.1059
_reflns_number_gt 4807
_reflns_number_total 6131
_reflns_threshold_expression F^2^>2.0\s(F^2^)
_cod_data_source_file b814014f.txt
_cod_data_source_block '_otomo'
_cod_original_cell_volume 1766.15(9)
_cod_original_formula_sum 'C37 H41 N O6 S '
_cod_database_code 7151031

loop_
_symmetry_equiv_pos_site_id
_symmetry_equiv_pos_as_xyz
1 +X,+Y,+Z
2 -X,1/2+Y,-Z

loop_
_atom_site_label
_atom_site_type_symbol
_atom_site_fract_x
_atom_site_fract_y
_atom_site_fract_z
_atom_site_U_iso_or_equiv
_atom_site_adp_type
_atom_site_occupancy
_atom_site_symmetry_multiplicity
_atom_site_calc_flag
_atom_site_refinement_flags
_atom_site_disorder_assembly
_atom_site_disorder_group
S(1) S 0.93714(6) 0.72625(9) -0.04838(5) 0.0566(2) Uani 1.00 1 d . . .
O(2) O 0.57766(17) 1.0507(2) 0.35083(13) 0.0614(6) Uani 1.00 1 d . . .
O(3) O 1.06735(17) 0.7159(2) -0.04277(15) 0.0712(6) Uani 1.00 1 d . . .
O(4) O 0.8251(2) 1.0616(2) 0.45942(13) 0.0679(6) Uani 1.00 1 d . . .
O(5) O 0.9527(2) 1.1594(2) 0.37763(14) 0.0690(6) Uani 1.00 1 d . . .
O(6) O 0.6174(2) 0.8584(2) 0.40086(16) 0.0799(8) Uani 1.00 1 d . . .
O(7) O 0.86079(18) 0.6239(2) -0.07546(15) 0.0675(6) Uani 1.00 1 d . . .
N(9) N 0.90721(19) 0.7652(2) 0.05268(16) 0.0516(6) Uani 1.00 1 d . . .
C(1) C 0.3273(4) 0.8264(8) 0.0818(3) 0.131(2) Uani 1.00 1 d . . .
C(2) C 0.3751(4) 0.9419(7) 0.1035(3) 0.125(2) Uani 1.00 1 d . . .
C(8) C 0.7299(2) 0.9433(2) 0.29038(18) 0.0463(7) Uani 1.00 1 d . . .
C(10) C 0.6369(2) 0.9447(3) 0.35589(19) 0.0544(8) Uani 1.00 1 d . . .
C(11) C 0.8383(2) 1.0019(2) 0.30592(18) 0.0505(8) Uani 1.00 1 d . . .
C(12) C 0.9183(2) 0.8733(2) 0.18938(19) 0.0501(7) Uani 1.00 1 d . . .
C(13) C 0.6972(2) 0.8710(2) 0.20527(18) 0.0465(7) Uani 1.00 1 d . . .
C(14) C 0.7873(2) 0.8387(2) 0.15831(18) 0.0457(7) Uani 1.00 1 d . . .
C(15) C 0.7785(2) 0.7735(3) 0.0691(2) 0.0569(8) Uani 1.00 1 d . . .
C(16) C 0.8901(2) 0.8481(3) -0.12243(19) 0.0580(9) Uani 1.00 1 d . . .
C(17) C 0.9768(2) 0.8652(3) 0.1022(2) 0.0620(9) Uani 1.00 1 d . . .
C(18) C 0.8693(2) 1.0753(2) 0.3901(2) 0.0531(8) Uani 1.00 1 d . . .
C(19) C 0.9269(2) 0.9969(2) 0.2362(2) 0.0607(9) Uani 1.00 1 d . . .
C(20) C 0.5664(2) 0.8494(3) 0.16964(19) 0.0565(9) Uani 1.00 1 d . . .
C(21) C 0.5152(2) 0.7324(4) 0.15218(19) 0.0722(10) Uani 1.00 1 d . . .
C(22) C 0.7710(3) 0.8538(3) -0.1659(2) 0.0699(11) Uani 1.00 1 d . . .
C(23) C 0.5793(3) 0.6174(3) 0.1811(2) 0.0722(11) Uani 1.00 1 d . . .
C(24) C 0.4950(3) 0.9527(4) 0.1462(2) 0.0805(12) Uani 1.00 1 d . . .
C(25) C 0.9714(3) 0.9412(3) -0.1342(2) 0.0737(11) Uani 1.00 1 d . . .
C(26) C 1.0073(3) 1.2430(3) 0.4501(2) 0.0647(9) Uani 1.00 1 d . . .
C(27) C 0.7347(3) 0.9516(4) -0.2214(2) 0.0789(12) Uani 1.00 1 d . . .
C(28) C 0.6411(3) 0.6037(3) 0.2682(2) 0.0844(13) Uani 1.00 1 d . . .
C(29) C 0.3947(3) 0.7272(6) 0.1066(2) 0.1056(15) Uani 1.00 1 d . . .
C(30) C 0.8136(4) 1.0443(3) -0.2342(2) 0.0807(12) Uani 1.00 1 d . . .
C(31) C 0.9325(4) 1.0379(3) -0.1915(2) 0.0889(14) Uani 1.00 1 d . . .
C(32) C 1.0802(3) 1.1724(3) 0.5251(3) 0.0984(14) Uani 1.00 1 d . . .
C(33) C 0.4779(3) 1.0767(3) 0.4073(2) 0.0829(13) Uani 1.00 1 d . . .
C(34) C 0.9082(3) 1.3177(3) 0.4866(2) 0.0934(14) Uani 1.00 1 d . . .
C(37) C 0.5295(4) 1.0709(5) 0.5058(2) 0.1201(18) Uani 1.00 1 d . . .
C(38) C 1.0858(4) 1.3251(4) 0.3973(3) 0.1227(19) Uani 1.00 1 d . . .
C(39) C 0.7721(4) 1.1522(4) -0.2968(2) 0.1172(18) Uani 1.00 1 d . . .
C(40) C 0.5745(4) 0.5164(4) 0.1231(2) 0.1043(16) Uani 1.00 1 d . . .
C(41) C 0.6944(5) 0.4971(4) 0.2949(3) 0.130(2) Uani 1.00 1 d . . .
C(42) C 0.3758(3) 0.9865(6) 0.3812(4) 0.155(2) Uani 1.00 1 d . . .
C(43) C 0.4437(5) 1.2058(4) 0.3795(3) 0.150(2) Uani 1.00 1 d . . .
C(44) C 0.6906(6) 0.3962(4) 0.2369(4) 0.150(2) Uani 1.00 1 d . . .
C(45) C 0.6297(6) 0.4077(5) 0.1523(4) 0.137(2) Uani 1.00 1 d . . .
H(1) H 0.7852 1.1353 -0.3577 0.140 Uiso 1.00 1 c R . .
H(2) H 0.8179 1.2225 -0.2754 0.140 Uiso 1.00 1 c R . .
H(3) H 0.6875 1.1669 -0.2947 0.140 Uiso 1.00 1 c R . .
H(4) H 0.7155 0.7894 -0.1581 0.084 Uiso 1.00 1 c R . .
H(5) H 1.0530 0.9381 -0.1041 0.088 Uiso 1.00 1 c R . .
H(6) H 0.6527 0.9565 -0.2506 0.095 Uiso 1.00 1 c R . .
H(7) H 0.9883 1.1017 -0.2003 0.107 Uiso 1.00 1 c R . .
H(8) H 0.7316 0.8196 0.0225 0.069 Uiso 1.00 1 c R . .
H(9) H 0.7430 0.6948 0.0727 0.069 Uiso 1.00 1 c R . .
H(10) H 1.0617 0.8468 0.1132 0.076 Uiso 1.00 1 c R . .
H(11) H 0.9652 0.9398 0.0693 0.075 Uiso 1.00 1 c R . .
H(12) H 0.9546 0.8136 0.2311 0.060 Uiso 1.00 1 c R . .
H(13) H 0.9058 1.0579 0.1912 0.074 Uiso 1.00 1 c R . .
H(14) H 1.0076 1.0113 0.2656 0.073 Uiso 1.00 1 c R . .
H(15) H 1.0269 1.1525 0.5685 0.114 Uiso 1.00 1 c R . .
H(16) H 1.1461 1.2208 0.5534 0.115 Uiso 1.00 1 c R . .
H(17) H 1.1115 1.0993 0.5022 0.115 Uiso 1.00 1 c R . .
H(18) H 0.8967 1.3914 0.4525 0.113 Uiso 1.00 1 c R . .
H(19) H 0.9315 1.3366 0.5491 0.112 Uiso 1.00 1 c R . .
H(20) H 0.8340 1.2724 0.4799 0.112 Uiso 1.00 1 c R . .
H(21) H 0.5236 0.9896 0.5273 0.148 Uiso 1.00 1 c R . .
H(22) H 0.4848 1.1243 0.5399 0.148 Uiso 1.00 1 c R . .
H(23) H 0.6130 1.0952 0.5127 0.148 Uiso 1.00 1 c R . .
H(24) H 1.1647 1.2894 0.3988 0.152 Uiso 1.00 1 c R . .
H(25) H 1.0933 1.4041 0.4242 0.152 Uiso 1.00 1 c R . .
H(26) H 1.0486 1.3319 0.3358 0.152 Uiso 1.00 1 c R . .
H(27) H 0.3186 1.0182 0.3334 0.191 Uiso 1.00 1 c R . .
H(28) H 0.3355 0.9707 0.4330 0.190 Uiso 1.00 1 c R . .
H(29) H 0.4097 0.9126 0.3618 0.191 Uiso 1.00 1 c R . .
H(30) H 0.4930 1.2608 0.4182 0.186 Uiso 1.00 1 c R . .
H(31) H 0.3597 1.2214 0.3836 0.186 Uiso 1.00 1 c R . .
H(32) H 0.4591 1.2169 0.3184 0.186 Uiso 1.00 1 c R . .
H(33) H 0.2476 0.8185 0.0490 0.156 Uiso 1.00 1 c R . .
H(34) H 0.3249 1.0116 0.0886 0.150 Uiso 1.00 1 c R . .
H(35) H 0.5291 1.0314 0.1600 0.096 Uiso 1.00 1 c R . .
H(36) H 0.3602 0.6486 0.0930 0.127 Uiso 1.00 1 c R . .
H(37) H 0.6458 0.6717 0.3084 0.100 Uiso 1.00 1 c R . .
H(38) H 0.5311 0.5232 0.0635 0.127 Uiso 1.00 1 c R . .
H(39) H 0.7325 0.4883 0.3560 0.153 Uiso 1.00 1 c R . .
H(40) H 0.7337 0.3228 0.2542 0.180 Uiso 1.00 1 c R . .
H(41) H 0.6237 0.3399 0.1118 0.168 Uiso 1.00 1 c R . .

loop_
_atom_site_aniso_label
_atom_site_aniso_U_11
_atom_site_aniso_U_22
_atom_site_aniso_U_33
_atom_site_aniso_U_12
_atom_site_aniso_U_13
_atom_site_aniso_U_23
S(1) 0.0500(3) 0.0590(4) 0.0639(4) -0.0067(3) 0.0192(3) -0.0181(3)
O(2) 0.0624(12) 0.0667(13) 0.0589(12) 0.0182(10) 0.0218(9) 0.0021(10)
O(3) 0.0503(11) 0.0842(15) 0.0834(13) 0.0018(12) 0.0247(9) -0.0236(13)
O(4) 0.0800(14) 0.0760(15) 0.0493(11) -0.0103(12) 0.0150(10) 0.0028(10)
O(5) 0.0910(15) 0.0615(13) 0.0579(12) -0.0247(11) 0.0223(11) -0.0120(10)
O(6) 0.1010(17) 0.0643(14) 0.0841(15) 0.0038(12) 0.0485(13) 0.0136(12)
O(7) 0.0663(13) 0.0587(13) 0.0792(14) -0.0091(10) 0.0159(11) -0.0215(11)
N(9) 0.0421(12) 0.0570(14) 0.0579(13) -0.0064(10) 0.0142(10) -0.0122(10)
C(1) 0.044(2) 0.269(7) 0.078(3) -0.002(3) 0.001(2) 0.009(4)
C(2) 0.067(2) 0.243(7) 0.065(2) 0.071(3) 0.009(2) 0.025(3)
C(8) 0.0472(14) 0.0477(16) 0.0445(14) 0.0068(12) 0.0076(11) 0.0063(12)
C(10) 0.0568(17) 0.0594(19) 0.0486(16) 0.0035(15) 0.0126(13) 0.0008(14)
C(11) 0.0568(16) 0.0480(16) 0.0474(15) 0.0004(13) 0.0091(12) 0.0017(12)
C(12) 0.0404(14) 0.0568(18) 0.0534(15) -0.0027(12) 0.0076(11) -0.0067(13)
C(13) 0.0447(14) 0.0474(16) 0.0476(14) 0.0043(12) 0.0074(11) 0.0101(12)
C(14) 0.0433(14) 0.0463(15) 0.0479(14) -0.0024(11) 0.0076(11) 0.0014(12)
C(15) 0.0411(14) 0.073(2) 0.0583(17) -0.0092(13) 0.0133(12) -0.0099(15)
C(16) 0.0608(18) 0.0658(19) 0.0492(16) -0.0126(15) 0.0144(13) -0.0159(14)
C(17) 0.0444(15) 0.078(2) 0.0666(18) -0.0147(15) 0.0187(13) -0.0219(17)
C(18) 0.0589(17) 0.0493(17) 0.0517(16) 0.0033(13) 0.0094(13) -0.0016(13)
C(19) 0.0594(18) 0.066(2) 0.0585(18) -0.0106(15) 0.0134(14) -0.0155(16)
C(20) 0.0367(14) 0.091(2) 0.0425(15) 0.0022(15) 0.0100(11) 0.0062(15)
C(21) 0.0468(15) 0.126(3) 0.0450(15) -0.023(2) 0.0113(12) -0.004(2)
C(22) 0.068(2) 0.077(2) 0.065(2) -0.0150(18) 0.0126(16) -0.0116(19)
C(23) 0.080(2) 0.086(2) 0.054(2) -0.031(2) 0.0176(17) -0.0028(18)
C(24) 0.064(2) 0.122(3) 0.0553(19) 0.035(2) 0.0060(15) 0.0119(19)
C(25) 0.075(2) 0.081(2) 0.065(2) -0.0253(19) 0.0091(17) -0.0100(18)
C(26) 0.088(2) 0.050(2) 0.0587(17) -0.0102(16) 0.0171(15) -0.0138(14)
C(27) 0.078(2) 0.100(2) 0.059(2) -0.002(2) 0.0103(17) -0.0054(19)
C(28) 0.115(3) 0.075(2) 0.063(2) -0.013(2) 0.007(2) -0.0019(18)
C(29) 0.0491(19) 0.201(5) 0.067(2) -0.046(3) 0.0059(16) -0.004(3)
C(30) 0.116(3) 0.075(2) 0.0508(19) -0.003(2) 0.013(2) -0.0098(17)
C(31) 0.112(3) 0.086(2) 0.070(2) -0.033(2) 0.015(2) -0.002(2)
C(32) 0.097(3) 0.077(2) 0.112(3) -0.001(2) -0.021(2) -0.018(2)
C(33) 0.075(2) 0.096(2) 0.084(2) 0.015(2) 0.0357(19) -0.011(2)
C(34) 0.118(3) 0.067(2) 0.096(3) 0.020(2) 0.015(2) -0.010(2)
C(37) 0.134(3) 0.159(4) 0.078(2) 0.022(3) 0.051(2) -0.027(2)
C(38) 0.175(4) 0.100(3) 0.105(3) -0.071(3) 0.065(3) -0.039(2)
C(39) 0.171(4) 0.110(3) 0.069(2) -0.002(3) 0.009(2) 0.016(2)
C(40) 0.141(3) 0.112(3) 0.064(2) -0.059(3) 0.028(2) -0.018(2)
C(41) 0.227(5) 0.067(2) 0.087(3) 0.012(3) -0.011(3) 0.004(2)
C(42) 0.069(2) 0.222(6) 0.185(5) -0.024(3) 0.064(3) -0.075(5)
C(43) 0.164(4) 0.139(4) 0.162(4) 0.096(4) 0.077(3) 0.014(3)
C(44) 0.270(7) 0.073(3) 0.108(4) 0.006(3) 0.029(4) -0.006(3)
C(45) 0.230(6) 0.090(3) 0.100(3) -0.044(4) 0.053(4) -0.029(3)

loop_
_atom_type_symbol
_atom_type_description
_atom_type_scat_dispersion_real
_atom_type_scat_dispersion_imag
_atom_type_scat_source
C C 0.018 0.009
;
International Tables for Crystallography
(1992, Vol. C, Tables 4.2.6.8 and 6.1.1.4)
;
H H 0.000 0.000
;
International Tables for Crystallography
(1992, Vol. C, Table 6.1.1.4)
;
O O 0.049 0.032
;
International Tables for Crystallography
(1992, Vol. C, Tables 4.2.6.8 and 6.1.1.4)
;
N N 0.031 0.018
;
International Tables for Crystallography
(1992, Vol. C, Tables 4.2.6.8 and 6.1.1.4)
;
S S 0.333 0.557
;
International Tables for Crystallography
(1992, Vol. C, Tables 4.2.6.8 and 6.1.1.4)
;

loop_
_geom_angle_atom_site_label_1
_geom_angle_atom_site_label_2
_geom_angle_atom_site_label_3
_geom_angle
_geom_angle_publ_flag
_geom_angle_site_symmetry_1
_geom_angle_site_symmetry_2
_geom_angle_site_symmetry_3
O(3) S(1) O(7) 120.30(14) yes . . .
O(3) S(1) N(9) 106.79(12) yes . . .
O(3) S(1) C(16) 107.93(14) yes . . .
O(7) S(1) N(9) 106.29(12) yes . . .
O(7) S(1) C(16) 107.71(13) yes . . .
N(9) S(1) C(16) 107.17(13) yes . . .
C(10) O(2) C(33) 121.8(2) yes . . .
C(18) O(5) C(26) 123.4(2) yes . . .
S(1) N(9) C(15) 118.80(17) yes . . .
S(1) N(9) C(17) 119.72(19) yes . . .
C(15) N(9) C(17) 108.8(2) yes . . .
C(2) C(1) C(29) 119.6(4) yes . . .
C(1) C(2) C(24) 119.3(5) yes . . .
C(10) C(8) C(11) 123.3(2) yes . . .
C(10) C(8) C(13) 116.2(2) yes . . .
C(11) C(8) C(13) 120.4(2) yes . . .
O(2) C(10) O(6) 126.9(2) yes . . .
O(2) C(10) C(8) 110.2(2) yes . . .
O(6) C(10) C(8) 122.8(2) yes . . .
C(8) C(11) C(18) 120.1(2) yes . . .
C(8) C(11) C(19) 120.2(2) yes . . .
C(18) C(11) C(19) 119.6(2) yes . . .
C(14) C(12) C(17) 102.8(2) yes . . .
C(14) C(12) C(19) 111.4(2) yes . . .
C(17) C(12) C(19) 115.7(2) yes . . .
C(8) C(13) C(14) 117.8(2) yes . . .
C(8) C(13) C(20) 119.9(2) yes . . .
C(14) C(13) C(20) 121.8(2) yes . . .
C(12) C(14) C(13) 121.6(2) yes . . .
C(12) C(14) C(15) 109.9(2) yes . . .
C(13) C(14) C(15) 128.4(2) yes . . .
N(9) C(15) C(14) 102.8(2) yes . . .
S(1) C(16) C(22) 120.5(2) yes . . .
S(1) C(16) C(25) 119.5(2) yes . . .
C(22) C(16) C(25) 119.9(3) yes . . .
N(9) C(17) C(12) 102.4(2) yes . . .
O(4) C(18) O(5) 124.7(2) yes . . .
O(4) C(18) C(11) 125.1(2) yes . . .
O(5) C(18) C(11) 110.2(2) yes . . .
C(11) C(19) C(12) 109.7(2) yes . . .
C(13) C(20) C(21) 123.7(2) yes . . .
C(13) C(20) C(24) 116.7(3) yes . . .
C(21) C(20) C(24) 119.4(2) yes . . .
C(20) C(21) C(23) 123.8(2) yes . . .
C(20) C(21) C(29) 117.0(4) yes . . .
C(23) C(21) C(29) 119.3(4) yes . . .
C(16) C(22) C(27) 119.8(3) yes . . .
C(21) C(23) C(28) 121.3(3) yes . . .
C(21) C(23) C(40) 121.1(3) yes . . .
C(28) C(23) C(40) 117.5(3) yes . . .
C(2) C(24) C(20) 121.0(4) yes . . .
C(16) C(25) C(31) 119.0(3) yes . . .
O(5) C(26) C(32) 110.4(2) yes . . .
O(5) C(26) C(34) 110.4(2) yes . . .
O(5) C(26) C(38) 101.3(2) yes . . .
C(32) C(26) C(34) 110.8(3) yes . . .
C(32) C(26) C(38) 113.4(3) yes . . .
C(34) C(26) C(38) 110.3(3) yes . . .
C(22) C(27) C(30) 121.3(3) yes . . .
C(23) C(28) C(41) 120.8(3) yes . . .
C(1) C(29) C(21) 123.6(5) yes . . .
C(27) C(30) C(31) 118.8(3) yes . . .
C(27) C(30) C(39) 120.7(3) yes . . .
C(31) C(30) C(39) 120.4(3) yes . . .
C(25) C(31) C(30) 121.2(3) yes . . .
O(2) C(33) C(37) 108.9(2) yes . . .
O(2) C(33) C(42) 108.2(3) yes . . .
O(2) C(33) C(43) 101.6(3) yes . . .
C(37) C(33) C(42) 113.5(3) yes . . .
C(37) C(33) C(43) 110.8(3) yes . . .
C(42) C(33) C(43) 113.1(3) yes . . .
C(23) C(40) C(45) 120.7(4) yes . . .
C(28) C(41) C(44) 121.9(4) yes . . .
C(41) C(44) C(45) 118.0(5) yes . . .
C(40) C(45) C(44) 121.2(5) yes . . .
C(2) C(1) H(33) 119.9 no . . .
C(29) C(1) H(33) 120.5 no . . .
C(1) C(2) H(34) 118.9 no . . .
C(24) C(2) H(34) 121.8 no . . .
C(14) C(12) H(12) 109.3 no . . .
C(17) C(12) H(12) 108.8 no . . .
C(19) C(12) H(12) 108.6 no . . .
N(9) C(15) H(8) 110.9 no . . .
N(9) C(15) H(9) 111.4 no . . .
C(14) C(15) H(8) 110.9 no . . .
C(14) C(15) H(9) 111.2 no . . .
H(8) C(15) H(9) 109.5 no . . .
N(9) C(17) H(10) 111.4 no . . .
N(9) C(17) H(11) 110.8 no . . .
C(12) C(17) H(10) 112.7 no . . .
C(12) C(17) H(11) 110.0 no . . .
H(10) C(17) H(11) 109.5 no . . .
C(11) C(19) H(13) 109.4 no . . .
C(11) C(19) H(14) 109.3 no . . .
C(12) C(19) H(13) 108.1 no . . .
C(12) C(19) H(14) 110.9 no . . .
H(13) C(19) H(14) 109.5 no . . .
C(16) C(22) H(4) 119.7 no . . .
C(27) C(22) H(4) 120.5 no . . .
C(2) C(24) H(35) 119.9 no . . .
C(20) C(24) H(35) 119.1 no . . .
C(16) C(25) H(5) 120.3 no . . .
C(31) C(25) H(5) 120.8 no . . .
C(22) C(27) H(6) 120.0 no . . .
C(30) C(27) H(6) 118.7 no . . .
C(23) C(28) H(37) 118.6 no . . .
C(41) C(28) H(37) 120.6 no . . .
C(1) C(29) H(36) 118.9 no . . .
C(21) C(29) H(36) 117.6 no . . .
C(25) C(31) H(7) 119.2 no . . .
C(30) C(31) H(7) 119.5 no . . .
C(26) C(32) H(15) 107.5 no . . .
C(26) C(32) H(16) 110.2 no . . .
C(26) C(32) H(17) 110.7 no . . .
H(15) C(32) H(16) 109.5 no . . .
H(15) C(32) H(17) 109.5 no . . .
H(16) C(32) H(17) 109.5 no . . .
C(26) C(34) H(18) 108.7 no . . .
C(26) C(34) H(19) 110.4 no . . .
C(26) C(34) H(20) 109.4 no . . .
H(18) C(34) H(19) 109.5 no . . .
H(18) C(34) H(20) 109.5 no . . .
H(19) C(34) H(20) 109.5 no . . .
C(33) C(37) H(21) 109.4 no . . .
C(33) C(37) H(22) 109.5 no . . .
C(33) C(37) H(23) 109.5 no . . .
H(21) C(37) H(22) 109.5 no . . .
H(21) C(37) H(23) 109.5 no . . .
H(22) C(37) H(23) 109.5 no . . .
C(26) C(38) H(24) 108.9 no . . .
C(26) C(38) H(25) 110.1 no . . .
C(26) C(38) H(26) 109.5 no . . .
H(24) C(38) H(25) 109.5 no . . .
H(24) C(38) H(26) 109.5 no . . .
H(25) C(38) H(26) 109.5 no . . .
C(30) C(39) H(1) 110.7 no . . .
C(30) C(39) H(2) 108.6 no . . .
C(30) C(39) H(3) 109.1 no . . .
H(1) C(39) H(2) 109.5 no . . .
H(1) C(39) H(3) 109.5 no . . .
H(2) C(39) H(3) 109.5 no . . .
C(23) C(40) H(38) 118.9 no . . .
C(45) C(40) H(38) 120.4 no . . .
C(28) C(41) H(39) 119.4 no . . .
C(44) C(41) H(39) 118.6 no . . .
C(33) C(42) H(27) 110.6 no . . .
C(33) C(42) H(28) 108.9 no . . .
C(33) C(42) H(29) 108.9 no . . .
H(27) C(42) H(28) 109.5 no . . .
H(27) C(42) H(29) 109.5 no . . .
H(28) C(42) H(29) 109.5 no . . .
C(33) C(43) H(30) 109.0 no . . .
C(33) C(43) H(31) 111.3 no . . .
C(33) C(43) H(32) 108.1 no . . .
H(30) C(43) H(31) 109.5 no . . .
H(30) C(43) H(32) 109.5 no . . .
H(31) C(43) H(32) 109.5 no . . .
C(41) C(44) H(40) 121.9 no . . .
C(45) C(44) H(40) 120.0 no . . .
C(40) C(45) H(41) 119.0 no . . .
C(44) C(45) H(41) 119.9 no . . .

loop_
_geom_bond_atom_site_label_1
_geom_bond_atom_site_label_2
_geom_bond_distance
_geom_bond_publ_flag
_geom_bond_site_symmetry_1
_geom_bond_site_symmetry_2
S(1) O(3) 1.4303(19) yes . .
S(1) O(7) 1.426(2) yes . .
S(1) N(9) 1.629(2) yes . .
S(1) C(16) 1.759(3) yes . .
O(2) C(10) 1.328(3) yes . .
O(2) C(33) 1.492(4) yes . .
O(4) C(18) 1.201(3) yes . .
O(5) C(18) 1.330(3) yes . .
O(5) C(26) 1.475(3) yes . .
O(6) C(10) 1.190(4) yes . .
N(9) C(15) 1.472(3) yes . .
N(9) C(17) 1.474(3) yes . .
C(1) C(2) 1.389(11) yes . .
C(1) C(29) 1.338(9) yes . .
C(2) C(24) 1.393(5) yes . .
C(8) C(10) 1.499(4) yes . .
C(8) C(11) 1.349(3) yes . .
C(8) C(13) 1.491(3) yes . .
C(11) C(18) 1.484(3) yes . .
C(11) C(19) 1.510(4) yes . .
C(12) C(14) 1.505(3) yes . .
C(12) C(17) 1.517(4) yes . .
C(12) C(19) 1.515(4) yes . .
C(13) C(14) 1.331(3) yes . .
C(13) C(20) 1.487(3) yes . .
C(14) C(15) 1.492(4) yes . .
C(16) C(22) 1.385(4) yes . .
C(16) C(25) 1.382(4) yes . .
C(20) C(21) 1.408(5) yes . .
C(20) C(24) 1.393(5) yes . .
C(21) C(23) 1.477(5) yes . .
C(21) C(29) 1.410(4) yes . .
C(22) C(27) 1.375(5) yes . .
C(23) C(28) 1.384(4) yes . .
C(23) C(40) 1.395(6) yes . .
C(25) C(31) 1.387(5) yes . .
C(26) C(32) 1.496(5) yes . .
C(26) C(34) 1.518(5) yes . .
C(26) C(38) 1.529(5) yes . .
C(27) C(30) 1.365(5) yes . .
C(28) C(41) 1.341(6) yes . .
C(30) C(31) 1.379(5) yes . .
C(30) C(39) 1.532(5) yes . .
C(33) C(37) 1.494(5) yes . .
C(33) C(42) 1.508(6) yes . .
C(33) C(43) 1.505(6) yes . .
C(40) C(45) 1.378(7) yes . .
C(41) C(44) 1.394(7) yes . .
C(44) C(45) 1.347(8) yes . .
C(1) H(33) 0.950 no . .
C(2) H(34) 0.950 no . .
C(12) H(12) 0.950 no . .
C(15) H(8) 0.950 no . .
C(15) H(9) 0.950 no . .
C(17) H(10) 0.950 no . .
C(17) H(11) 0.950 no . .
C(19) H(13) 0.950 no . .
C(19) H(14) 0.950 no . .
C(22) H(4) 0.950 no . .
C(24) H(35) 0.950 no . .
C(25) H(5) 0.950 no . .
C(27) H(6) 0.950 no . .
C(28) H(37) 0.950 no . .
C(29) H(36) 0.950 no . .
C(31) H(7) 0.950 no . .
C(32) H(15) 0.950 no . .
C(32) H(16) 0.950 no . .
C(32) H(17) 0.950 no . .
C(34) H(18) 0.950 no . .
C(34) H(19) 0.950 no . .
C(34) H(20) 0.950 no . .
C(37) H(21) 0.950 no . .
C(37) H(22) 0.950 no . .
C(37) H(23) 0.950 no . .
C(38) H(24) 0.950 no . .
C(38) H(25) 0.950 no . .
C(38) H(26) 0.950 no . .
C(39) H(1) 0.950 no . .
C(39) H(2) 0.950 no . .
C(39) H(3) 0.950 no . .
C(40) H(38) 0.950 no . .
C(41) H(39) 0.950 no . .
C(42) H(27) 0.950 no . .
C(42) H(28) 0.950 no . .
C(42) H(29) 0.950 no . .
C(43) H(30) 0.950 no . .
C(43) H(31) 0.950 no . .
C(43) H(32) 0.950 no . .
C(44) H(40) 0.950 no . .
C(45) H(41) 0.950 no . .

loop_
_geom_contact_atom_site_label_1
_geom_contact_atom_site_label_2
_geom_contact_distance
_geom_contact_publ_flag
_geom_contact_site_symmetry_1
_geom_contact_site_symmetry_2
O(3) C(1) 3.417(5) ? . 1_655
O(4) C(38) 3.406(4) ? . 2_746
O(7) C(2) 3.255(6) ? . 2_645
O(7) C(17) 3.397(4) ? . 2_745
N(9) C(31) 3.545(4) ? . 2_745
C(1) O(3) 3.417(5) ? . 1_455
C(2) O(7) 3.255(6) ? . 2_655
C(2) C(40) 3.563(6) ? . 2_655
C(17) O(7) 3.397(4) ? . 2_755
C(31) N(9) 3.545(4) ? . 2_755
C(38) O(4) 3.406(4) ? . 2_756
C(40) C(2) 3.563(6) ? . 2_645
S(1) H(11) 3.339 ? . 2_745
S(1) H(13) 3.434 ? . 2_745
O(3) H(11) 3.059 ? . 2_745
O(3) H(13) 2.839 ? . 2_745
O(3) H(33) 2.518 ? . 1_655
O(4) H(1) 2.910 ? . 1_556
O(4) H(25) 2.517 ? . 2_746
O(5) H(40) 3.346 ? . 1_565
O(6) H(16) 3.008 ? . 2_746
O(6) H(22) 2.973 ? . 2_646
O(6) H(30) 3.261 ? . 2_646
O(6) H(31) 3.502 ? . 2_646
O(7) H(5) 3.380 ? . 2_745
O(7) H(10) 3.216 ? . 2_745
O(7) H(11) 2.773 ? . 2_745
O(7) H(13) 3.348 ? . 2_745
O(7) H(14) 3.549 ? . 2_745
O(7) H(33) 3.584 ? . 2_645
O(7) H(34) 2.371 ? . 2_645
N(9) H(7) 2.938 ? . 2_745
C(1) H(10) 3.029 ? . 1_455
C(1) H(38) 3.544 ? . 2_655
C(1) H(41) 2.988 ? . 2_655
C(2) H(38) 2.937 ? . 2_655
C(2) H(41) 3.377 ? . 2_655
C(8) H(16) 3.508 ? . 2_746
C(10) H(16) 3.560 ? . 2_746
C(11) H(19) 3.588 ? . 2_746
C(12) H(2) 3.437 ? . 2_745
C(12) H(7) 3.140 ? . 2_745
C(14) H(7) 3.579 ? . 2_745
C(15) H(7) 3.549 ? . 2_745
C(16) H(26) 3.318 ? . 2_745
C(17) H(2) 3.550 ? . 2_745
C(17) H(7) 3.225 ? . 2_745
C(17) H(33) 3.223 ? . 1_655
C(18) H(19) 3.452 ? . 2_746
C(18) H(25) 3.305 ? . 2_746
C(18) H(40) 3.579 ? . 1_565
C(21) H(3) 3.343 ? . 2_645
C(22) H(26) 3.410 ? . 2_745
C(22) H(32) 3.501 ? . 2_645
C(23) H(6) 3.371 ? . 2_645
C(24) H(38) 3.172 ? . 2_655
C(25) H(26) 3.195 ? . 2_745
C(27) H(24) 3.467 ? . 2_745
C(27) H(26) 3.366 ? . 2_745
C(27) H(31) 3.538 ? . 2_645
C(27) H(32) 3.521 ? . 2_645
C(27) H(36) 3.139 ? . 2_655
C(28) H(6) 3.593 ? . 2_645
C(28) H(16) 3.534 ? . 2_746
C(28) H(22) 3.327 ? . 2_646
C(29) H(3) 3.107 ? . 2_645
C(29) H(41) 3.440 ? . 2_655
C(30) H(25) 3.473 ? . 2_745
C(30) H(26) 3.249 ? . 2_745
C(30) H(36) 3.220 ? . 2_655
C(31) H(10) 3.568 ? . 2_755
C(31) H(12) 3.342 ? . 2_755
C(31) H(26) 3.129 ? . 2_745
C(32) H(18) 3.097 ? . 2_746
C(32) H(39) 3.233 ? . 2_756
C(34) H(1) 3.454 ? . 1_556
C(34) H(17) 3.092 ? . 2_756
C(34) H(28) 3.500 ? . 2_656
C(34) H(39) 3.159 ? . 1_565
C(37) H(1) 3.320 ? . 1_556
C(37) H(3) 3.391 ? . 1_556
C(37) H(30) 3.591 ? . 2_646
C(38) H(31) 3.254 ? . 1_655
C(39) H(12) 3.515 ? . 2_755
C(39) H(23) 3.181 ? . 1_554
C(39) H(29) 3.541 ? . 2_655
C(39) H(36) 3.516 ? . 2_655
C(40) H(6) 3.388 ? . 2_645
C(40) H(34) 3.456 ? . 2_645
C(41) H(18) 3.221 ? . 1_545
C(43) H(6) 3.427 ? . 2_655
C(43) H(21) 3.394 ? . 2_656
C(43) H(24) 3.254 ? . 1_455
C(44) H(32) 3.549 ? . 1_545
C(45) H(33) 3.564 ? . 2_645
H(1) O(4) 2.910 ? . 1_554
H(1) C(34) 3.454 ? . 1_554
H(1) C(37) 3.320 ? . 1_554
H(1) H(15) 3.012 ? . 1_554
H(1) H(19) 3.149 ? . 1_554
H(1) H(20) 2.939 ? . 1_554
H(1) H(21) 3.529 ? . 1_554
H(1) H(22) 3.457 ? . 1_554
H(1) H(23) 2.552 ? . 1_554
H(1) H(25) 3.081 ? . 2_745
H(2) C(12) 3.437 ? . 2_755
H(2) C(17) 3.550 ? . 2_755
H(2) H(10) 2.922 ? . 2_755
H(2) H(12) 2.697 ? . 2_755
H(2) H(15) 3.550 ? . 1_554
H(2) H(19) 3.272 ? . 1_554
H(2) H(29) 3.376 ? . 2_655
H(3) C(21) 3.343 ? . 2_655
H(3) C(29) 3.107 ? . 2_655
H(3) C(37) 3.391 ? . 1_554
H(3) H(21) 3.564 ? . 1_554
H(3) H(22) 3.125 ? . 1_554
H(3) H(23) 2.965 ? . 1_554
H(3) H(29) 3.012 ? . 2_655
H(3) H(36) 3.103 ? . 2_655
H(4) H(31) 3.412 ? . 2_645
H(4) H(32) 2.960 ? . 2_645
H(4) H(34) 3.255 ? . 2_645
H(5) O(7) 3.380 ? . 2_755
H(5) H(9) 3.587 ? . 2_755
H(5) H(33) 3.189 ? . 1_655
H(6) C(23) 3.371 ? . 2_655
H(6) C(28) 3.593 ? . 2_655
H(6) C(40) 3.388 ? . 2_655
H(6) C(43) 3.427 ? . 2_645
H(6) H(21) 3.424 ? . 1_554
H(6) H(30) 3.501 ? . 2_645
H(6) H(31) 3.228 ? . 2_645
H(6) H(32) 3.010 ? . 2_645
H(6) H(36) 3.155 ? . 2_655
H(7) N(9) 2.938 ? . 2_755
H(7) C(12) 3.140 ? . 2_755
H(7) C(14) 3.579 ? . 2_755
H(7) C(15) 3.549 ? . 2_755
H(7) C(17) 3.225 ? . 2_755
H(7) H(9) 3.449 ? . 2_755
H(7) H(10) 3.054 ? . 2_755
H(7) H(12) 2.459 ? . 2_755
H(7) H(15) 3.545 ? . 1_554
H(7) H(26) 3.560 ? . 2_745
H(9) H(5) 3.587 ? . 2_745
H(9) H(7) 3.449 ? . 2_745
H(9) H(34) 3.130 ? . 2_645
H(10) O(7) 3.216 ? . 2_755
H(10) C(1) 3.029 ? . 1_655
H(10) C(31) 3.568 ? . 2_745
H(10) H(2) 2.922 ? . 2_745
H(10) H(7) 3.054 ? . 2_745
H(10) H(33) 2.386 ? . 1_655
H(10) H(34) 3.472 ? . 1_655
H(11) S(1) 3.339 ? . 2_755
H(11) O(3) 3.059 ? . 2_755
H(11) O(7) 2.773 ? . 2_755
H(11) H(33) 3.431 ? . 1_655
H(12) C(31) 3.342 ? . 2_745
H(12) C(39) 3.515 ? . 2_745
H(12) H(2) 2.697 ? . 2_745
H(12) H(7) 2.459 ? . 2_745
H(12) H(15) 3.431 ? . 2_746
H(12) H(19) 3.338 ? . 2_746
H(13) S(1) 3.434 ? . 2_755
H(13) O(3) 2.839 ? . 2_755
H(13) O(7) 3.348 ? . 2_755
H(14) O(7) 3.549 ? . 2_755
H(14) H(19) 3.336 ? . 2_746
H(14) H(27) 3.443 ? . 1_655
H(15) H(1) 3.012 ? . 1_556
H(15) H(2) 3.550 ? . 1_556
H(15) H(7) 3.545 ? . 1_556
H(15) H(12) 3.431 ? . 2_756
H(15) H(18) 3.003 ? . 2_746
H(15) H(25) 3.030 ? . 2_746
H(15) H(39) 3.274 ? . 2_756
H(16) O(6) 3.008 ? . 2_756
H(16) C(8) 3.508 ? . 2_756
H(16) C(10) 3.560 ? . 2_756
H(16) C(28) 3.534 ? . 2_756
H(16) H(37) 2.915 ? . 2_756
H(16) H(39) 3.094 ? . 2_756
H(17) C(34) 3.092 ? . 2_746
H(17) H(18) 2.375 ? . 2_746
H(17) H(19) 2.992 ? . 2_746
H(17) H(25) 3.387 ? . 2_746
H(17) H(28) 3.126 ? . 1_655
H(17) H(39) 2.808 ? . 2_756
H(18) C(32) 3.097 ? . 2_756
H(18) C(41) 3.221 ? . 1_565
H(18) H(15) 3.003 ? . 2_756
H(18) H(17) 2.375 ? . 2_756
H(18) H(28) 3.360 ? . 2_656
H(18) H(39) 2.399 ? . 1_565
H(18) H(40) 3.319 ? . 1_565
H(19) C(11) 3.588 ? . 2_756
H(19) C(18) 3.452 ? . 2_756
H(19) H(1) 3.149 ? . 1_556
H(19) H(2) 3.272 ? . 1_556
H(19) H(12) 3.338 ? . 2_756
H(19) H(14) 3.336 ? . 2_756
H(19) H(17) 2.992 ? . 2_756
H(19) H(28) 3.327 ? . 2_656
H(20) H(1) 2.939 ? . 1_556
H(20) H(28) 3.235 ? . 2_656
H(20) H(39) 3.106 ? . 1_565
H(20) H(40) 3.422 ? . 1_565
H(21) C(43) 3.394 ? . 2_646
H(21) H(1) 3.529 ? . 1_556
H(21) H(3) 3.564 ? . 1_556
H(21) H(6) 3.424 ? . 1_556
H(21) H(30) 2.641 ? . 2_646
H(21) H(31) 3.397 ? . 2_646
H(21) H(39) 3.493 ? . 2_656
H(22) O(6) 2.973 ? . 2_656
H(22) C(28) 3.327 ? . 2_656
H(22) H(1) 3.457 ? . 1_556
H(22) H(3) 3.125 ? . 1_556
H(22) H(37) 2.867 ? . 2_656
H(22) H(39) 3.358 ? . 2_656
H(23) C(39) 3.181 ? . 1_556
H(23) H(1) 2.552 ? . 1_556
H(23) H(3) 2.965 ? . 1_556
H(24) C(27) 3.467 ? . 2_755
H(24) C(43) 3.254 ? . 1_655
H(24) H(31) 2.312 ? . 1_655
H(25) O(4) 2.517 ? . 2_756
H(25) C(18) 3.305 ? . 2_756
H(25) C(30) 3.473 ? . 2_755
H(25) H(1) 3.081 ? . 2_755
H(25) H(15) 3.030 ? . 2_756
H(25) H(17) 3.387 ? . 2_756
H(26) C(16) 3.318 ? . 2_755
H(26) C(22) 3.410 ? . 2_755
H(26) C(25) 3.195 ? . 2_755
H(26) C(27) 3.366 ? . 2_755
H(26) C(30) 3.249 ? . 2_755
H(26) C(31) 3.129 ? . 2_755
H(26) H(7) 3.560 ? . 2_755
H(26) H(40) 3.523 ? . 1_565
H(27) H(14) 3.443 ? . 1_455
H(28) C(34) 3.500 ? . 2_646
H(28) H(17) 3.126 ? . 1_455
H(28) H(18) 3.360 ? . 2_646
H(28) H(19) 3.327 ? . 2_646
H(28) H(20) 3.235 ? . 2_646
H(28) H(30) 3.549 ? . 2_646
H(28) H(39) 3.309 ? . 2_656
H(29) C(39) 3.541 ? . 2_645
H(29) H(2) 3.376 ? . 2_645
H(29) H(3) 3.012 ? . 2_645
H(30) O(6) 3.261 ? . 2_656
H(30) C(37) 3.591 ? . 2_656
H(30) H(6) 3.501 ? . 2_655
H(30) H(21) 2.641 ? . 2_656
H(30) H(28) 3.549 ? . 2_656
H(31) O(6) 3.502 ? . 2_656
H(31) C(27) 3.538 ? . 2_655
H(31) C(38) 3.254 ? . 1_455
H(31) H(4) 3.412 ? . 2_655
H(31) H(6) 3.228 ? . 2_655
H(31) H(21) 3.397 ? . 2_656
H(31) H(24) 2.312 ? . 1_455
H(32) C(22) 3.501 ? . 2_655
H(32) C(27) 3.521 ? . 2_655
H(32) C(44) 3.549 ? . 1_565
H(32) H(4) 2.960 ? . 2_655
H(32) H(6) 3.010 ? . 2_655
H(32) H(40) 3.483 ? . 1_565
H(33) O(3) 2.518 ? . 1_455
H(33) O(7) 3.584 ? . 2_655
H(33) C(17) 3.223 ? . 1_455
H(33) C(45) 3.564 ? . 2_655
H(33) H(5) 3.189 ? . 1_455
H(33) H(10) 2.386 ? . 1_455
H(33) H(11) 3.431 ? . 1_455
H(33) H(41) 2.934 ? . 2_655
H(34) O(7) 2.371 ? . 2_655
H(34) C(40) 3.456 ? . 2_655
H(34) H(4) 3.255 ? . 2_655
H(34) H(9) 3.130 ? . 2_655
H(34) H(10) 3.472 ? . 1_455
H(34) H(38) 2.920 ? . 2_655
H(35) H(38) 3.288 ? . 2_655
H(36) C(27) 3.139 ? . 2_645
H(36) C(30) 3.220 ? . 2_645
H(36) C(39) 3.516 ? . 2_645
H(36) H(3) 3.103 ? . 2_645
H(36) H(6) 3.155 ? . 2_645
H(37) H(16) 2.915 ? . 2_746
H(37) H(22) 2.867 ? . 2_646
H(38) C(1) 3.544 ? . 2_645
H(38) C(2) 2.937 ? . 2_645
H(38) C(24) 3.172 ? . 2_645
H(38) H(34) 2.920 ? . 2_645
H(38) H(35) 3.288 ? . 2_645
H(39) C(32) 3.233 ? . 2_746
H(39) C(34) 3.159 ? . 1_545
H(39) H(15) 3.274 ? . 2_746
H(39) H(16) 3.094 ? . 2_746
H(39) H(17) 2.808 ? . 2_746
H(39) H(18) 2.399 ? . 1_545
H(39) H(20) 3.106 ? . 1_545
H(39) H(21) 3.493 ? . 2_646
H(39) H(22) 3.358 ? . 2_646
H(39) H(28) 3.309 ? . 2_646
H(40) O(5) 3.346 ? . 1_545
H(40) C(18) 3.579 ? . 1_545
H(40) H(18) 3.319 ? . 1_545
H(40) H(20) 3.422 ? . 1_545
H(40) H(26) 3.523 ? . 1_545
H(40) H(32) 3.483 ? . 1_545
H(41) C(1) 2.988 ? . 2_645
H(41) C(2) 3.377 ? . 2_645
H(41) C(29) 3.440 ? . 2_645
H(41) H(33) 2.934 ? . 2_645

loop_
_geom_torsion_atom_site_label_1
_geom_torsion_atom_site_label_2
_geom_torsion_atom_site_label_3
_geom_torsion_atom_site_label_4
_geom_torsion
_geom_torsion_publ_flag
_geom_torsion_site_symmetry_1
_geom_torsion_site_symmetry_2
_geom_torsion_site_symmetry_3
_geom_torsion_site_symmetry_4
O(3) S(1) N(9) C(15) -175.4(2) ? . . . .
O(3) S(1) N(9) C(17) 47.1(2) ? . . . .
O(3) S(1) C(16) C(22) 157.3(2) ? . . . .
O(3) S(1) C(16) C(25) -25.4(3) ? . . . .
O(7) S(1) N(9) C(15) -45.9(2) ? . . . .
O(7) S(1) N(9) C(17) 176.7(2) ? . . . .
O(7) S(1) C(16) C(22) 26.0(3) ? . . . .
O(7) S(1) C(16) C(25) -156.7(2) ? . . . .
N(9) S(1) C(16) C(22) -88.0(2) ? . . . .
N(9) S(1) C(16) C(25) 89.3(2) ? . . . .
C(16) S(1) N(9) C(15) 69.1(2) ? . . . .
C(16) S(1) N(9) C(17) -68.3(2) ? . . . .
C(10) O(2) C(33) C(37) 61.5(4) ? . . . .
C(10) O(2) C(33) C(42) -62.3(3) ? . . . .
C(10) O(2) C(33) C(43) 178.5(2) ? . . . .
C(33) O(2) C(10) O(6) 2.9(4) ? . . . .
C(33) O(2) C(10) C(8) 178.8(2) ? . . . .
C(18) O(5) C(26) C(32) 64.4(3) ? . . . .
C(18) O(5) C(26) C(34) -58.3(3) ? . . . .
C(18) O(5) C(26) C(38) -175.1(2) ? . . . .
C(26) O(5) C(18) O(4) 3.7(4) ? . . . .
C(26) O(5) C(18) C(11) -176.8(2) ? . . . .
S(1) N(9) C(15) C(14) -166.90(18) ? . . . .
S(1) N(9) C(17) C(12) 178.35(17) ? . . . .
C(15) N(9) C(17) C(12) 37.1(2) ? . . . .
C(17) N(9) C(15) C(14) -25.2(2) ? . . . .
C(2) C(1) C(29) C(21) -1.9(7) ? . . . .
C(29) C(1) C(2) C(24) 3.6(7) ? . . . .
C(1) C(2) C(24) C(20) -1.8(6) ? . . . .
C(10) C(8) C(11) C(18) -1.8(4) ? . . . .
C(10) C(8) C(11) C(19) -179.6(2) ? . . . .
C(11) C(8) C(10) O(2) 77.0(3) ? . . . .
C(11) C(8) C(10) O(6) -106.9(3) ? . . . .
C(10) C(8) C(13) C(14) -161.6(2) ? . . . .
C(10) C(8) C(13) C(20) 25.5(3) ? . . . .
C(13) C(8) C(10) O(2) -103.8(2) ? . . . .
C(13) C(8) C(10) O(6) 72.3(3) ? . . . .
C(11) C(8) C(13) C(14) 17.7(4) ? . . . .
C(11) C(8) C(13) C(20) -155.3(2) ? . . . .
C(13) C(8) C(11) C(18) 179.0(2) ? . . . .
C(13) C(8) C(11) C(19) 1.2(4) ? . . . .
C(8) C(11) C(18) O(4) 23.1(4) ? . . . .
C(8) C(11) C(18) O(5) -156.5(2) ? . . . .
C(8) C(11) C(19) C(12) -34.3(3) ? . . . .
C(18) C(11) C(19) C(12) 147.9(2) ? . . . .
C(19) C(11) C(18) O(4) -159.1(2) ? . . . .
C(19) C(11) C(18) O(5) 21.3(3) ? . . . .
C(14) C(12) C(17) N(9) -32.6(2) ? . . . .
C(17) C(12) C(14) C(13) -158.2(2) ? . . . .
C(17) C(12) C(14) C(15) 18.5(3) ? . . . .
C(14) C(12) C(19) C(11) 48.2(3) ? . . . .
C(19) C(12) C(14) C(13) -33.7(3) ? . . . .
C(19) C(12) C(14) C(15) 143.0(2) ? . . . .
C(17) C(12) C(19) C(11) 165.1(2) ? . . . .
C(19) C(12) C(17) N(9) -154.2(2) ? . . . .
C(8) C(13) C(14) C(12) 0.1(3) ? . . . .
C(8) C(13) C(14) C(15) -176.0(2) ? . . . .
C(8) C(13) C(20) C(21) -124.3(3) ? . . . .
C(8) C(13) C(20) C(24) 60.8(3) ? . . . .
C(14) C(13) C(20) C(21) 63.0(4) ? . . . .
C(14) C(13) C(20) C(24) -111.8(3) ? . . . .
C(20) C(13) C(14) C(12) 172.9(2) ? . . . .
C(20) C(13) C(14) C(15) -3.1(4) ? . . . .
C(12) C(14) C(15) N(9) 3.3(3) ? . . . .
C(13) C(14) C(15) N(9) 179.7(2) ? . . . .
S(1) C(16) C(22) C(27) 178.0(2) ? . . . .
S(1) C(16) C(25) C(31) -178.8(2) ? . . . .
C(22) C(16) C(25) C(31) -1.5(5) ? . . . .
C(25) C(16) C(22) C(27) 0.7(5) ? . . . .
C(13) C(20) C(21) C(23) 10.5(4) ? . . . .
C(13) C(20) C(21) C(29) -171.3(2) ? . . . .
C(13) C(20) C(24) C(2) 173.3(3) ? . . . .
C(21) C(20) C(24) C(2) -1.8(5) ? . . . .
C(24) C(20) C(21) C(23) -174.8(3) ? . . . .
C(24) C(20) C(21) C(29) 3.4(4) ? . . . .
C(20) C(21) C(23) C(28) 45.5(5) ? . . . .
C(20) C(21) C(23) C(40) -137.7(3) ? . . . .
C(20) C(21) C(29) C(1) -1.6(5) ? . . . .
C(23) C(21) C(29) C(1) 176.6(4) ? . . . .
C(29) C(21) C(23) C(28) -132.6(3) ? . . . .
C(29) C(21) C(23) C(40) 44.1(5) ? . . . .
C(16) C(22) C(27) C(30) -0.5(5) ? . . . .
C(21) C(23) C(28) C(41) 177.1(4) ? . . . .
C(21) C(23) C(40) C(45) -176.9(4) ? . . . .
C(28) C(23) C(40) C(45) -0.0(6) ? . . . .
C(40) C(23) C(28) C(41) 0.2(5) ? . . . .
C(16) C(25) C(31) C(30) 2.1(5) ? . . . .
C(22) C(27) C(30) C(31) 1.1(5) ? . . . .
C(22) C(27) C(30) C(39) 179.5(3) ? . . . .
C(23) C(28) C(41) C(44) 0.2(6) ? . . . .
C(27) C(30) C(31) C(25) -1.9(6) ? . . . .
C(39) C(30) C(31) C(25) 179.6(3) ? . . . .
C(23) C(40) C(45) C(44) -0.7(9) ? . . . .
C(28) C(41) C(44) C(45) -0.9(9) ? . . . .
C(41) C(44) C(45) C(40) 1.1(10) ? . . . .

loop_
_cod_related_entry_id
_cod_related_entry_database
_cod_related_entry_code
1 ChemSpider 30653447
